data_1100103
loop_
_publ_author_name
'Flack, H'

_publ_section_title
;
Etude de la structure cristalline du sulfite de magnesium hexahydrate,
Mg S O3 (H2 O)6
;
_journal_name_full 'Acta Crystallographica B (24,1968-38,1982)'
_journal_page_first 656
_journal_page_last 658
_journal_paper_doi 10.1107/S0567740873003110
_journal_volume 29
_journal_year 1973
_chemical_formula_structural 'Mg (S O3) (H2 O)6'
_chemical_formula_sum 'H12 Mg O9 S'
_chemical_name_systematic 'Magnesium sulfate(IV) hexahydrate'
_space_group_IT_number 146
_symmetry_cell_setting trigonal
_symmetry_space_group_name_Hall 'R 3'
_symmetry_space_group_name_H-M 'R 3 :H'
_cell_angle_alpha 90
_cell_angle_beta 90
_cell_angle_gamma 120
_cell_formula_units_Z 3
_cell_length_a 8.830(1)
_cell_length_b 8.830(1)
_cell_length_c 9.075(1)
_cell_volume 612.8
_exptl_crystal_density_meas 1.73
_refine_ls_R_factor_all 0.059
_cod_original_sg_symbol_H-M 'R 3 H'
_cod_database_code 1100103

loop_
_symmetry_equiv_pos_as_xyz
x,y,z
-y,x-y,z
y-x,-x,z
1/3+x,2/3+y,2/3+z
2/3+x,1/3+y,1/3+z
1/3-y,2/3+x-y,2/3+z
2/3-y,1/3+x-y,1/3+z
1/3-x+y,2/3-x,2/3+z
2/3-x+y,1/3-x,1/3+z

loop_
_atom_site_label
_atom_site_type_symbol
_atom_site_symmetry_multiplicity
_atom_site_Wyckoff_symbol
_atom_site_fract_x
_atom_site_fract_y
_atom_site_fract_z
_atom_site_occupancy
_atom_site_attached_hydrogens
_atom_site_calc_flag
Mg1 Mg2+ 3 a 0. 0. 0. 1. 0 d
S1 S4+ 3 a 0. 0. 0.5001(6) 1. 0 d
O1 O2- 9 b 0.1271(5) 0.1775(5) 0.4303(6) 1. 0 d
O2 O2- 9 b -0.1951(6) -0.1975(6) -0.1249(5) 1. 2 d
O3 O2- 9 b 0.1845(4) 0.1931(4) 0.1392(4) 1. 2 d

loop_
_atom_type_symbol
_atom_type_oxidation_number
Mg2+ 2.000
S4+ 4.000
O2- -2.000
